data_7039928
loop_
_publ_author_name
'Huang, Wei'
'Shen, Fuxing'
'Zhang, Ming'
'Wu, Dayu'
'Pan, Feifei'
'Sato, Osamu'

_publ_section_title
;
 Room-temperature switching of magnetic hysteresis by reversible
 single-crystal-to-single-crystal solvent exchange in imidazole-inspired
 Fe(ii) complexes.
;
_journal_issue 38
_journal_name_full 'Dalton transactions (Cambridge, England : 2003)'
_journal_page_first 14911
_journal_page_last 14918
_journal_paper_doi 10.1039/c6dt01777k
_journal_volume 45
_journal_year 2016
_chemical_formula_sum 'C34 H36 B2 F8 Fe N14 O3'
_chemical_formula_weight 918.24
_space_group_crystal_system orthorhombic
_space_group_IT_number 18
_space_group_name_Hall 'P 2 2ab'
_space_group_name_H-M_alt 'P 21 21 2'
_symmetry_space_group_name_Hall 'P 2 2ab'
_symmetry_space_group_name_H-M 'P 21 21 2'
_atom_sites_solution_hydrogens mixed
_audit_creation_method SHELXL-2014/7
_audit_update_record
;
2016-07-05 deposited with the CCDC.
2016-07-19 downloaded from the CCDC.
;
_cell_angle_alpha 90
_cell_angle_beta 90
_cell_angle_gamma 90
_cell_formula_units_Z 2
_cell_length_a 19.426(6)
_cell_length_b 9.389(3)
_cell_length_c 10.942(4)
_cell_measurement_reflns_used 3518
_cell_measurement_temperature 298(2)
_cell_measurement_theta_max 24.497
_cell_measurement_theta_min 2.410
_cell_volume 1995.7(11)
_computing_cell_refinement 'Bruker SMART'
_computing_data_collection 'Bruker SMART'
_computing_data_reduction 'Bruker SAINT'
_computing_molecular_graphics 'Bruker SHELXTL'
_computing_publication_material 'Bruker SHELXTL'
_computing_structure_refinement 'SHELXL-2014/7 (Sheldrick, 2014)'
_computing_structure_solution 'SHELXL-2014/7 (Sheldrick, 2014)'
_diffrn_ambient_temperature 298(2)
_diffrn_measured_fraction_theta_full 0.999
_diffrn_measured_fraction_theta_max 0.994
_diffrn_measurement_device_type 'Bruker APEX-II CCD'
_diffrn_measurement_method 'phi and omega scans'
_diffrn_radiation_type MoK\a
_diffrn_radiation_wavelength 0.71073
_diffrn_reflns_av_R_equivalents 0.0603
_diffrn_reflns_av_unetI/netI 0.0738
_diffrn_reflns_Laue_measured_fraction_full 0.999
_diffrn_reflns_Laue_measured_fraction_max 0.994
_diffrn_reflns_limit_h_max 23
_diffrn_reflns_limit_h_min -25
_diffrn_reflns_limit_k_max 12
_diffrn_reflns_limit_k_min -12
_diffrn_reflns_limit_l_max 14
_diffrn_reflns_limit_l_min -11
_diffrn_reflns_number 12427
_diffrn_reflns_point_group_measured_fraction_full 0.998
_diffrn_reflns_point_group_measured_fraction_max 0.987
_diffrn_reflns_theta_full 25.242
_diffrn_reflns_theta_max 27.597
_diffrn_reflns_theta_min 1.861
_diffrn_source 'fine-focus sealed tube'
_exptl_absorpt_coefficient_mu 0.471
_exptl_absorpt_correction_T_max 0.910
_exptl_absorpt_correction_T_min 0.897
_exptl_absorpt_correction_type multi-scan
_exptl_crystal_colour dark-red
_exptl_crystal_density_diffrn 1.528
_exptl_crystal_description block
_exptl_crystal_F_000 940
_exptl_crystal_size_max 0.230
_exptl_crystal_size_mid 0.210
_exptl_crystal_size_min 0.200
_refine_diff_density_max 1.466
_refine_diff_density_min -1.324
_refine_diff_density_rms 0.128
_refine_ls_abs_structure_details
;
 Flack x determined using 1230 quotients [(I+)-(I-)]/[(I+)+(I-)]
 (Parsons, Flack and Wagner, Acta Cryst. B69 (2013) 249-259).
;
_refine_ls_abs_structure_Flack 0.022(15)
_refine_ls_extinction_method none
_refine_ls_goodness_of_fit_ref 1.031
_refine_ls_hydrogen_treatment constr
_refine_ls_matrix_type full
_refine_ls_number_parameters 294
_refine_ls_number_reflns 4567
_refine_ls_number_restraints 322
_refine_ls_restrained_S_all 1.077
_refine_ls_R_factor_all 0.1024
_refine_ls_R_factor_gt 0.0840
_refine_ls_shift/su_max 0.000
_refine_ls_shift/su_mean 0.000
_refine_ls_structure_factor_coef Fsqd
_refine_ls_weighting_details 'w=1/[\s^2^(Fo^2^)+(0.1750P)^2^] where P=(Fo^2^+2Fc^2^)/3'
_refine_ls_weighting_scheme calc
_refine_ls_wR_factor_gt 0.2182
_refine_ls_wR_factor_ref 0.2389
_reflns_Friedel_coverage 0.741
_reflns_Friedel_fraction_full 0.997
_reflns_Friedel_fraction_max 0.977
_reflns_number_gt 3553
_reflns_number_total 4567
_reflns_threshold_expression 'I > 2\s(I)'
_cod_data_source_file c6dt01777k3.cif
_cod_data_source_block 1-298K
_cod_depositor_comments
;
The following automatic conversions were performed:

'_exptl_absorpt_correction_type' value 'multi-Scan' changed to
'multi-scan' according to
/usr/data/users/saulius/crontab/automatic-downloads/rss-feeds/RSC/lib/dictionaries/cif_core.dic
dictionary named 'cif_core.dic' version 2.4.2 from 2011-04-26.

Automatic conversion script
Id: cif_fix_values 4268 2015-11-12 08:31:59Z antanas 

 Adding full bibliography for 7039927--7039930.cif.
;
_cod_database_code 7039928
_shelx_shelxl_version_number 2014/7
_shelx_space_group_comment
;
The symmetry employed for this shelxl refinement is uniquely defined
by the following loop, which should always be used as a source of
symmetry information in preference to the above space-group names.
They are only intended as comments.
;
_shelx_estimated_absorpt_t_min 0.899
_shelx_estimated_absorpt_t_max 0.912

loop_
_space_group_symop_operation_xyz
'x, y, z'
'-x, -y, z'
'x+1/2, -y+1/2, -z'
'-x+1/2, y+1/2, -z'

loop_
_atom_site_label
_atom_site_type_symbol
_atom_site_fract_x
_atom_site_fract_y
_atom_site_fract_z
_atom_site_U_iso_or_equiv
_atom_site_adp_type
_atom_site_occupancy
_atom_site_site_symmetry_order
_atom_site_calc_flag
_atom_site_refinement_flags_posn
_atom_site_refinement_flags_adp
_atom_site_refinement_flags_occupancy
_atom_site_disorder_assembly
_atom_site_disorder_group
Fe1 Fe 0.5000 0.5000 0.52893(10) 0.0366(4) Uani 1 2 d S TU P . .
C1 C 0.6111(4) 0.4423(8) 0.7400(6) 0.0501(15) Uani 1 1 d . U . . .
H1 H 0.6117 0.3433 0.7430 0.060 Uiso 1 1 calc R U . . .
C2 C 0.6347(4) 0.6645(10) 0.7869(7) 0.0603(18) Uani 1 1 d . U . . .
H2 H 0.6527 0.7450 0.8247 0.072 Uiso 1 1 calc R U . . .
C3 C 0.5873(3) 0.6601(7) 0.6927(6) 0.0432(13) Uani 1 1 d . U . . .
C4 C 0.5496(3) 0.7659(7) 0.6288(6) 0.0444(13) Uani 1 1 d . U . . .
H4 H 0.5526 0.8622 0.6480 0.053 Uiso 1 1 calc R U . . .
C5 C 0.4168(3) 0.8834(6) 0.5517(5) 0.0422(12) Uani 1 1 d . U . . .
C6 C 0.3646(3) 0.9620(6) 0.4801(7) 0.0454(13) Uani 1 1 d . U . . .
C7 C 0.3120(4) 1.0302(7) 0.5420(8) 0.0576(17) Uani 1 1 d . U . . .
H7 H 0.3068 1.0182 0.6258 0.069 Uiso 1 1 calc R U . . .
C8 C 0.2671(4) 1.1172(9) 0.4767(10) 0.071(2) Uani 1 1 d . U . . .
H8 H 0.2310 1.1618 0.5172 0.085 Uiso 1 1 calc R U . . .
C9 C 0.2752(4) 1.1377(9) 0.3560(9) 0.068(2) Uani 1 1 d . U . . .
H9 H 0.2454 1.1989 0.3153 0.081 Uiso 1 1 calc R U . . .
C10 C 0.3270(4) 1.0696(9) 0.2904(8) 0.0634(19) Uani 1 1 d . U . . .
H10 H 0.3315 1.0828 0.2066 0.076 Uiso 1 1 calc R U . . .
C11 C 0.3723(3) 0.9806(8) 0.3549(6) 0.0501(15) Uani 1 1 d . U . . .
C12 C 0.4566(4) 0.7891(8) 0.3521(6) 0.0490(15) Uani 1 1 d . U . . .
H12 H 0.5015 0.7720 0.3140 0.059 Uiso 1 1 calc R U . . .
C13 C 0.4133(4) 0.6559(8) 0.3350(6) 0.0484(14) Uani 1 1 d . U . . .
C14 C 0.3606(4) 0.6359(11) 0.2545(8) 0.067(2) Uani 1 1 d . U . . .
H14 H 0.3422 0.7022 0.2004 0.081 Uiso 1 1 calc R U . . .
C15 C 0.3810(4) 0.4385(10) 0.3577(8) 0.066(2) Uani 1 1 d . U . . .
H15 H 0.3770 0.3452 0.3852 0.079 Uiso 1 1 calc R U . . .
N1 N 0.5736(2) 0.5184(6) 0.6659(4) 0.0396(11) Uani 1 1 d . U . . .
N2 N 0.6492(3) 0.5289(8) 0.8119(5) 0.0583(16) Uani 1 1 d . U . . .
H2A H 0.6784 0.5007 0.8657 0.070 Uiso 1 1 calc R U . . .
N3 N 0.5106(3) 0.7182(5) 0.5413(4) 0.0417(11) Uani 1 1 d . U . . .
N4 N 0.4683(3) 0.8193(6) 0.4823(5) 0.0423(11) Uani 1 1 d . U . . .
N5 N 0.4271(3) 0.9132(7) 0.2959(6) 0.0587(15) Uani 1 1 d . U . . .
H5 H 0.4176 0.8973 0.2203 0.070 Uiso 1 1 d R U . . .
N6 N 0.3406(3) 0.4985(11) 0.2700(6) 0.0739(17) Uani 1 1 d . U . . .
N7 N 0.4260(3) 0.5306(6) 0.3976(5) 0.0489(14) Uani 1 1 d . U . . .
O1 O 0.4182(3) 0.8816(6) 0.6628(4) 0.0566(12) Uani 1 1 d . U . . .
F3 F 0.7819(8) 0.6133(13) 0.9372(7) 0.136(3) Uani 0.75 1 d D U P A 1
F0AA F 0.789(3) 0.636(6) 1.168(2) 0.145(5) Uani 0.25 1 d D U P A 2
B1 B 0.7829(7) 0.6520(13) 1.0480(7) 0.105(3) Uani 1 1 d D U . . .
F1 F 0.8156(10) 0.7763(14) 1.0688(11) 0.152(4) Uani 0.75 1 d D U P A 1
F1AA F 0.7097(7) 0.666(2) 1.0517(13) 0.167(5) Uani 0.75 1 d D U P A 1
O2 O 0.5000 1.0000 1.0512(17) 0.298(18) Uani 1 2 d DS TU P . .
C17 C 0.5125(18) 0.8781(16) 0.9699(15) 0.318(18) Uani 1 1 d D U . . .
H17A H 0.5506 0.8977 0.9152 0.382 Uiso 1 1 calc R U . . .
H17B H 0.4719 0.8575 0.9214 0.382 Uiso 1 1 calc R U . . .
C16 C 0.5299(15) 0.750(4) 1.056(2) 0.32(2) Uani 1 1 d D U . . .
H16A H 0.5675 0.7754 1.1090 0.486 Uiso 1 1 calc R U . . .
H16B H 0.5426 0.6685 1.0082 0.486 Uiso 1 1 calc R U . . .
H16C H 0.4903 0.7269 1.1052 0.486 Uiso 1 1 calc R U . . .
F2 F 0.7873(9) 0.5647(16) 1.1422(9) 0.145(5) Uani 0.75 1 d D U P A 1
F4 F 0.8453(13) 0.615(4) 0.997(2) 0.136(3) Uani 0.25 1 d D U P A 2
F6 F 0.789(3) 0.795(3) 1.026(4) 0.152(4) Uani 0.25 1 d D U P A 2
F7 F 0.734(2) 0.568(6) 1.002(4) 0.167(5) Uani 0.25 1 d D U P A 2

loop_
_atom_site_aniso_label
_atom_site_aniso_U_11
_atom_site_aniso_U_22
_atom_site_aniso_U_33
_atom_site_aniso_U_23
_atom_site_aniso_U_13
_atom_site_aniso_U_12
Fe1 0.0260(5) 0.0360(6) 0.0479(6) 0.000 0.000 -0.0008(6)
C1 0.043(3) 0.061(3) 0.047(3) -0.004(3) -0.006(3) 0.019(3)
C2 0.043(3) 0.078(4) 0.060(4) -0.019(3) -0.017(3) 0.002(3)
C3 0.036(3) 0.045(3) 0.049(3) -0.005(2) -0.010(2) -0.002(2)
C4 0.038(3) 0.044(3) 0.051(3) -0.003(2) -0.006(2) -0.003(3)
C5 0.038(3) 0.040(3) 0.048(3) -0.002(2) 0.000(2) -0.004(2)
C6 0.034(3) 0.038(3) 0.064(3) 0.004(2) -0.005(2) -0.007(2)
C7 0.043(3) 0.052(4) 0.078(4) 0.002(3) 0.001(3) 0.001(3)
C8 0.046(4) 0.063(4) 0.103(5) 0.008(4) -0.012(4) 0.009(4)
C9 0.045(4) 0.053(4) 0.105(5) 0.012(4) -0.024(4) -0.003(3)
C10 0.053(4) 0.062(4) 0.075(5) 0.016(3) -0.018(3) -0.012(3)
C11 0.041(3) 0.050(4) 0.058(3) 0.006(3) -0.011(2) -0.009(3)
C12 0.041(3) 0.061(4) 0.045(3) 0.002(3) 0.001(2) -0.007(3)
C13 0.039(3) 0.063(3) 0.043(3) -0.009(3) 0.002(2) -0.008(3)
C14 0.048(4) 0.092(5) 0.062(4) -0.014(4) -0.010(3) -0.011(4)
C15 0.045(4) 0.067(4) 0.086(5) -0.027(4) -0.007(3) -0.012(3)
N1 0.029(2) 0.047(3) 0.043(2) -0.002(2) -0.0003(17) 0.003(2)
N2 0.048(3) 0.078(4) 0.048(3) -0.010(3) -0.016(2) 0.020(3)
N3 0.033(3) 0.044(2) 0.049(2) -0.0057(19) -0.004(2) -0.002(2)
N4 0.037(2) 0.044(3) 0.045(2) 0.002(2) -0.0041(19) -0.002(2)
N5 0.053(3) 0.071(4) 0.052(3) 0.008(3) -0.003(3) -0.006(3)
N6 0.050(3) 0.096(4) 0.076(4) -0.027(4) -0.010(3) -0.018(4)
N7 0.033(2) 0.055(3) 0.059(3) -0.016(2) 0.005(2) -0.012(2)
O1 0.067(3) 0.060(3) 0.042(2) 0.001(2) -0.001(2) 0.015(3)
F3 0.173(8) 0.164(7) 0.071(4) -0.026(5) 0.004(4) -0.060(7)
F0AA 0.129(6) 0.218(12) 0.087(5) 0.029(6) -0.003(5) -0.086(9)
B1 0.127(7) 0.141(7) 0.046(4) -0.018(4) 0.011(4) -0.075(6)
F1 0.199(12) 0.153(6) 0.105(8) -0.027(5) -0.022(7) -0.086(7)
F1AA 0.145(7) 0.219(11) 0.137(8) -0.024(8) -0.008(6) -0.074(7)
O2 0.18(2) 0.61(5) 0.101(11) 0.000 0.000 0.07(2)
C17 0.18(3) 0.64(6) 0.135(15) -0.081(17) 0.009(18) 0.09(3)
C16 0.14(2) 0.67(6) 0.161(19) -0.02(2) 0.040(17) 0.09(3)
F2 0.129(6) 0.218(12) 0.087(5) 0.029(6) -0.003(5) -0.086(9)
F4 0.173(8) 0.164(7) 0.071(4) -0.026(5) 0.004(4) -0.060(7)
F6 0.199(12) 0.153(6) 0.105(8) -0.027(5) -0.022(7) -0.086(7)
F7 0.145(7) 0.219(11) 0.137(8) -0.024(8) -0.008(6) -0.074(7)

loop_
_atom_type_symbol
_atom_type_description
_atom_type_scat_dispersion_real
_atom_type_scat_dispersion_imag
_atom_type_scat_source
C C 0.0030 0.0020 'International Tables Vol C Tables 4.2.6.8 and 6.1.1.4'
H H 0.0000 0.0000 'International Tables Vol C Tables 4.2.6.8 and 6.1.1.4'
B B 0.0010 0.0010 'International Tables Vol C Tables 4.2.6.8 and 6.1.1.4'
F F 0.0170 0.0100 'International Tables Vol C Tables 4.2.6.8 and 6.1.1.4'
Fe Fe 0.3460 0.8440 'International Tables Vol C Tables 4.2.6.8 and 6.1.1.4'
N N 0.0060 0.0030 'International Tables Vol C Tables 4.2.6.8 and 6.1.1.4'
O O 0.0110 0.0060 'International Tables Vol C Tables 4.2.6.8 and 6.1.1.4'

loop_
_geom_angle_atom_site_label_1
_geom_angle_atom_site_label_2
_geom_angle_atom_site_label_3
_geom_angle
_geom_angle_site_symmetry_1
_geom_angle_site_symmetry_3
N7 Fe1 N7 91.1(3) . 2_665
N7 Fe1 N3 88.7(2) . .
N7 Fe1 N3 96.6(2) 2_665 .
N7 Fe1 N3 96.6(2) . 2_665
N7 Fe1 N3 88.7(2) 2_665 2_665
N3 Fe1 N3 172.5(3) . 2_665
N7 Fe1 N1 167.1(2) . .
N7 Fe1 N1 92.0(2) 2_665 .
N3 Fe1 N1 78.6(2) . .
N3 Fe1 N1 95.9(2) 2_665 .
N7 Fe1 N1 92.0(2) . 2_665
N7 Fe1 N1 167.1(2) 2_665 2_665
N3 Fe1 N1 95.9(2) . 2_665
N3 Fe1 N1 78.6(2) 2_665 2_665
N1 Fe1 N1 87.7(3) . 2_665
N1 C1 N2 109.8(7) . .
N1 C1 H1 125.1 . .
N2 C1 H1 125.1 . .
N2 C2 C3 105.3(7) . .
N2 C2 H2 127.3 . .
C3 C2 H2 127.3 . .
C2 C3 N1 108.3(6) . .
C2 C3 C4 133.7(7) . .
N1 C3 C4 117.9(5) . .
N3 C4 C3 115.0(6) . .
N3 C4 H4 122.5 . .
C3 C4 H4 122.5 . .
O1 C5 N4 121.6(6) . .
O1 C5 C6 123.5(6) . .
N4 C5 C6 114.8(5) . .
C7 C6 C11 120.2(7) . .
C7 C6 C5 118.5(7) . .
C11 C6 C5 120.8(6) . .
C6 C7 C8 118.9(8) . .
C6 C7 H7 120.6 . .
C8 C7 H7 120.6 . .
C9 C8 C7 121.0(9) . .
C9 C8 H8 119.5 . .
C7 C8 H8 119.5 . .
C8 C9 C10 121.7(8) . .
C8 C9 H9 119.2 . .
C10 C9 H9 119.2 . .
C9 C10 C11 117.9(7) . .
C9 C10 H10 121.1 . .
C11 C10 H10 121.1 . .
C6 C11 N5 118.7(6) . .
C6 C11 C10 120.3(7) . .
N5 C11 C10 121.0(6) . .
N5 C12 N4 108.7(6) . .
N5 C12 C13 113.2(6) . .
N4 C12 C13 111.4(5) . .
N5 C12 H12 107.8 . .
N4 C12 H12 107.8 . .
C13 C12 H12 107.8 . .
C14 C13 N7 109.7(7) . .
C14 C13 C12 127.6(8) . .
N7 C13 C12 122.6(6) . .
N6 C14 C13 105.4(8) . .
N6 C14 H14 127.3 . .
C13 C14 H14 127.3 . .
N7 C15 N6 110.4(9) . .
N7 C15 H15 124.8 . .
N6 C15 H15 124.8 . .
C1 N1 C3 106.6(5) . .
C1 N1 Fe1 142.0(5) . .
C3 N1 Fe1 111.4(4) . .
C2 N2 C1 109.9(6) . .
C2 N2 H2A 125.0 . .
C1 N2 H2A 125.0 . .
C4 N3 N4 116.4(5) . .
C4 N3 Fe1 116.6(4) . .
N4 N3 Fe1 125.4(4) . .
C5 N4 N3 117.3(5) . .
C5 N4 C12 120.0(5) . .
N3 N4 C12 113.8(5) . .
C11 N5 C12 118.3(6) . .
C11 N5 H5 111.1 . .
C12 N5 H5 110.8 . .
C14 N6 C15 108.5(6) . .
C15 N7 C13 106.1(6) . .
C15 N7 Fe1 127.7(6) . .
C13 N7 Fe1 126.2(4) . .
F3 B1 F2 124.8(13) . .
F7 B1 F0AA 112(3) . .
F3 B1 F1 114.7(11) . .
F2 B1 F1 112.1(10) . .
F7 B1 F6 126(4) . .
F0AA B1 F6 106(3) . .
F7 B1 F4 109(3) . .
F0AA B1 F4 107(3) . .
F6 B1 F4 96(3) . .
F3 B1 F1AA 92.1(11) . .
F2 B1 F1AA 95.6(13) . .
F1 B1 F1AA 112.7(16) . .
C17 O2 C17 105.5(16) . 2_675
O2 C17 C16 105.6(18) . .
O2 C17 H17A 110.6 . .
C16 C17 H17A 110.6 . .
O2 C17 H17B 110.6 . .
C16 C17 H17B 110.6 . .
H17A C17 H17B 108.8 . .
C17 C16 H16A 109.5 . .
C17 C16 H16B 109.5 . .
H16A C16 H16B 109.5 . .
C17 C16 H16C 109.5 . .
H16A C16 H16C 109.5 . .
H16B C16 H16C 109.5 . .

loop_
_geom_bond_atom_site_label_1
_geom_bond_atom_site_label_2
_geom_bond_distance
_geom_bond_site_symmetry_2
Fe1 N7 2.052(6) .
Fe1 N7 2.052(6) 2_665
Fe1 N3 2.064(5) .
Fe1 N3 2.064(5) 2_665
Fe1 N1 2.078(5) .
Fe1 N1 2.078(5) 2_665
C1 N1 1.304(8) .
C1 N2 1.351(10) .
C1 H1 0.9300 .
C2 N2 1.332(12) .
C2 C3 1.382(10) .
C2 H2 0.9300 .
C3 N1 1.389(9) .
C3 C4 1.419(10) .
C4 N3 1.301(8) .
C4 H4 0.9300 .
C5 O1 1.216(8) .
C5 N4 1.393(8) .
C5 C6 1.479(9) .
C6 C7 1.383(11) .
C6 C11 1.389(10) .
C7 C8 1.393(11) .
C7 H7 0.9300 .
C8 C9 1.343(13) .
C8 H8 0.9300 .
C9 C10 1.392(13) .
C9 H9 0.9300 .
C10 C11 1.403(10) .
C10 H10 0.9300 .
C11 N5 1.396(10) .
C12 N5 1.438(10) .
C12 N4 1.470(8) .
C12 C13 1.518(10) .
C12 H12 0.9800 .
C13 C14 1.364(10) .
C13 N7 1.385(10) .
C14 N6 1.358(14) .
C14 H14 0.9300 .
C15 N7 1.306(9) .
C15 N6 1.361(12) .
C15 H15 0.9300 .
N2 H2A 0.8600 .
N3 N4 1.411(7) .
N5 H5 0.8600 .
F3 B1 1.266(11) .
F0AA B1 1.332(19) .
B1 F2 1.321(13) .
B1 F7 1.33(2) .
B1 F1 1.348(13) .
B1 F6 1.37(2) .
B1 F4 1.38(2) .
B1 F1AA 1.427(16) .
O2 C17 1.469(15) .
O2 C17 1.469(15) 2_675
C17 C16 1.57(2) .
C17 H17A 0.9700 .
C17 H17B 0.9700 .
C16 H16A 0.9600 .
C16 H16B 0.9600 .
C16 H16C 0.9600 .
